data_7103326
loop_
_publ_author_name
'Forgan, Ross S'
'Davidson, James E'
'Galbraith, Stuart G'
'Henderson, David K'
'Parsons, Simon'
'Tasker, Peter A'
'White, Fraser J'

_publ_section_title
;
 Transport of metal salts by zwitterionic ligands; simple but highly
 efficient salicylaldoxime extractants.
;
_journal_issue 34
_journal_name_full 'Chemical communications (Cambridge, England)'
_journal_page_first 4049
_journal_page_last 4051
_journal_paper_doi 10.1039/b808696f
_journal_year 2008
_chemical_formula_moiety '[(C5H10NHCH2)((CH3)3C)(C6H2)O(CHNOH)CuCl2]'
_chemical_formula_sum 'C17 H26 Cl2 Cu N2 O2'
_chemical_formula_weight 566.45
_chemical_name_systematic
;
?
;
_space_group_IT_number 60
_symmetry_cell_setting orthorhombic
_symmetry_space_group_name_Hall '-P 2n 2ab'
_symmetry_space_group_name_H-M 'P b c n'
_atom_sites_solution_hydrogens geom
_atom_sites_solution_primary direct
_atom_sites_solution_secondary difmap
_audit_creation_method SHELXL-97
_cell_angle_alpha 90.00
_cell_angle_beta 90.00
_cell_angle_gamma 90.00
_cell_formula_units_Z 6
_cell_length_a 16.542(2)
_cell_length_b 24.736(3)
_cell_length_c 10.4427(13)
_cell_measurement_reflns_used 27848
_cell_measurement_temperature 150(2)
_cell_measurement_theta_max 52
_cell_measurement_theta_min 5
_cell_volume 4272.9(9)
_computing_cell_refinement 'Bruker SMART'
_computing_data_collection 'Bruker SMART'
_computing_data_reduction 'Bruker SHELXTL'
_computing_molecular_graphics 'Bruker SHELXTL'
_computing_publication_material 'Bruker SHELXTL'
_computing_structure_refinement 'SHELXL-97 (Sheldrick, 1997)'
_computing_structure_solution 'SHELXS-97 (Sheldrick, 1990)'
_diffrn_ambient_temperature 150(2)
_diffrn_measured_fraction_theta_full 0.998
_diffrn_measured_fraction_theta_max 0.998
_diffrn_measurement_device_type 'CCD area detector'
_diffrn_measurement_method 'phi and omega scans'
_diffrn_radiation_monochromator graphite
_diffrn_radiation_source 'fine-focus sealed tube'
_diffrn_radiation_type MoK\a
_diffrn_radiation_wavelength 0.71073
_diffrn_reflns_av_R_equivalents 0.0749
_diffrn_reflns_av_sigmaI/netI 0.0489
_diffrn_reflns_limit_h_max 20
_diffrn_reflns_limit_h_min -18
_diffrn_reflns_limit_k_max 30
_diffrn_reflns_limit_k_min -30
_diffrn_reflns_limit_l_max 12
_diffrn_reflns_limit_l_min -12
_diffrn_reflns_number 26073
_diffrn_reflns_theta_full 26.38
_diffrn_reflns_theta_max 26.38
_diffrn_reflns_theta_min 1.48
_exptl_absorpt_coefficient_mu 1.283
_exptl_absorpt_correction_T_max 0.248576
_exptl_absorpt_correction_T_min 0.92804
_exptl_absorpt_correction_type none
_exptl_crystal_colour Green
_exptl_crystal_density_diffrn 1.321
_exptl_crystal_density_method 'not measured'
_exptl_crystal_description lath
_exptl_crystal_F_000 1768
_refine_diff_density_max 1.285
_refine_diff_density_min -1.774
_refine_diff_density_rms 0.125
_refine_ls_extinction_method none
_refine_ls_goodness_of_fit_ref 0.968
_refine_ls_hydrogen_treatment mixed
_refine_ls_matrix_type full
_refine_ls_number_parameters 222
_refine_ls_number_reflns 4372
_refine_ls_number_restraints 0
_refine_ls_restrained_S_all 0.968
_refine_ls_R_factor_all 0.0670
_refine_ls_R_factor_gt 0.0545
_refine_ls_shift/su_max 0.000
_refine_ls_shift/su_mean 0.000
_refine_ls_structure_factor_coef Fsqd
_refine_ls_weighting_details 'calc w=1/[\s^2^(Fo^2^)+(0.0869P)^2^+0.0000P] where P=(Fo^2^+2Fc^2^)/3'
_refine_ls_weighting_scheme calc
_refine_ls_wR_factor_gt 0.1319
_refine_ls_wR_factor_ref 0.1361
_reflns_number_gt 3185
_reflns_number_total 4372
_reflns_threshold_expression >2sigma(I)
_cod_data_source_file b808696f.txt
_cod_data_source_block dhpbcn
_cod_depositor_comments
;
The following automatic conversions were performed:
'_symmetry_cell_setting' value 'Orthorhombic' changed to 'orthorhombic'
according to '/home/saulius/struct/CIF-dictionaries/cif_core.dic'
dictionary named 'cif_core.dic' version 2.4.1 from 2010-06-29.

Automatic conversion script
Id: cif_fix_enum 1527 2010-12-29 10:47:43Z saulius 
;
_cod_original_sg_symbol_H-M Pbcn
_cod_original_formula_sum 'C17 H26 Cl2 Cu1 N2 O2'
_cod_database_code 7103326

loop_
_symmetry_equiv_pos_as_xyz
'x, y, z'
'-x+1/2, -y+1/2, z+1/2'
'-x, y, -z+1/2'
'x+1/2, -y+1/2, -z'
'-x, -y, -z'
'x-1/2, y-1/2, -z-1/2'
'x, -y, z-1/2'
'-x-1/2, y-1/2, z'

loop_
_atom_site_label
_atom_site_type_symbol
_atom_site_fract_x
_atom_site_fract_y
_atom_site_fract_z
_atom_site_U_iso_or_equiv
_atom_site_adp_type
_atom_site_occupancy
_atom_site_symmetry_multiplicity
_atom_site_calc_flag
_atom_site_refinement_flags
_atom_site_disorder_assembly
_atom_site_disorder_group
Cu1 Cu 0.05193(2) 0.341820(15) 0.38880(4) 0.03031(16) Uani 1 1 d . . .
Cl1 Cl 0.18501(5) 0.36239(4) 0.40868(9) 0.0388(2) Uani 1 1 d . . .
Cl2 Cl 0.07223(5) 0.25323(3) 0.43468(10) 0.0389(2) Uani 1 1 d . . .
O1 O -0.06124(12) 0.32867(9) 0.3549(2) 0.0292(5) Uani 1 1 d . . .
C1 C -0.12313(18) 0.35787(12) 0.3968(3) 0.0240(7) Uani 1 1 d . . .
C2 C -0.11930(18) 0.41369(12) 0.4221(3) 0.0252(7) Uani 1 1 d . . .
C3 C -0.18947(18) 0.44200(12) 0.4581(3) 0.0272(7) Uani 1 1 d . . .
H3 H -0.1861 0.4800 0.4706 0.033 Uiso 1 1 calc R . .
C4 C -0.26275(18) 0.41679(12) 0.4757(3) 0.0272(7) Uani 1 1 d . . .
C5 C -0.26543(18) 0.36080(12) 0.4524(3) 0.0256(7) Uani 1 1 d . . .
H5 H -0.3151 0.3422 0.4646 0.031 Uiso 1 1 calc R . .
C6 C -0.19864(19) 0.33178(12) 0.4123(3) 0.0253(7) Uani 1 1 d . . .
C21 C -0.04464(19) 0.44361(13) 0.4079(3) 0.0284(7) Uani 1 1 d . . .
H21 H -0.0473 0.4820 0.4091 0.034 Uiso 1 1 calc R . .
N22 N 0.02465(15) 0.42144(10) 0.3938(3) 0.0269(6) Uani 1 1 d . . .
O23 O 0.08639(14) 0.45976(9) 0.3794(3) 0.0355(6) Uani 1 1 d . . .
H23 H 0.1315 0.4442 0.3831 0.053 Uiso 1 1 calc R . .
C41 C -0.33980(18) 0.44700(12) 0.5171(3) 0.0290(7) Uani 1 1 d . . .
C42 C -0.3730(2) 0.42125(14) 0.6399(4) 0.0412(9) Uani 1 1 d . . .
H42A H -0.4222 0.4403 0.6664 0.062 Uiso 1 1 calc R . .
H42B H -0.3324 0.4238 0.7079 0.062 Uiso 1 1 calc R . .
H42C H -0.3857 0.3831 0.6239 0.062 Uiso 1 1 calc R . .
C43 C -0.4034(2) 0.44257(15) 0.4105(4) 0.0422(9) Uani 1 1 d . . .
H43A H -0.4525 0.4618 0.4364 0.063 Uiso 1 1 calc R . .
H43B H -0.4161 0.4044 0.3953 0.063 Uiso 1 1 calc R . .
H43C H -0.3820 0.4587 0.3317 0.063 Uiso 1 1 calc R . .
C44 C -0.3232(2) 0.50693(13) 0.5440(4) 0.0434(10) Uani 1 1 d . . .
H44A H -0.3736 0.5248 0.5697 0.065 Uiso 1 1 calc R . .
H44B H -0.3021 0.5242 0.4664 0.065 Uiso 1 1 calc R . .
H44C H -0.2834 0.5101 0.6130 0.065 Uiso 1 1 calc R . .
C61 C -0.20366(18) 0.27288(12) 0.3763(3) 0.0265(7) Uani 1 1 d . . .
H61A H -0.1951 0.2691 0.2829 0.032 Uiso 1 1 calc R . .
H61B H -0.2584 0.2592 0.3964 0.032 Uiso 1 1 calc R . .
N62 N -0.14182(16) 0.23919(10) 0.4463(3) 0.0252(6) Uani 1 1 d . . .
H62 H -0.103(3) 0.2569(14) 0.427(4) 0.039(11) Uiso 1 1 d . . .
C63 C -0.1563(2) 0.24022(13) 0.5879(3) 0.0313(8) Uani 1 1 d . . .
H63A H -0.2109 0.2259 0.6065 0.038 Uiso 1 1 calc R . .
H63B H -0.1540 0.2780 0.6190 0.038 Uiso 1 1 calc R . .
C64 C -0.0937(2) 0.20660(14) 0.6576(4) 0.0362(8) Uani 1 1 d . . .
H64A H -0.1055 0.2067 0.7505 0.043 Uiso 1 1 calc R . .
H64B H -0.0395 0.2227 0.6449 0.043 Uiso 1 1 calc R . .
C65 C -0.0936(2) 0.14798(14) 0.6080(4) 0.0408(9) Uani 1 1 d . . .
H65A H -0.0501 0.1273 0.6508 0.049 Uiso 1 1 calc R . .
H65B H -0.1459 0.1306 0.6286 0.049 Uiso 1 1 calc R . .
C66 C -0.0803(2) 0.14729(13) 0.4636(4) 0.0360(9) Uani 1 1 d . . .
H66A H -0.0849 0.1097 0.4320 0.043 Uiso 1 1 calc R . .
H66B H -0.0250 0.1603 0.4444 0.043 Uiso 1 1 calc R . .
C67 C -0.1414(2) 0.18271(12) 0.3936(3) 0.0307(7) Uani 1 1 d . . .
H67A H -0.1278 0.1838 0.3013 0.037 Uiso 1 1 calc R . .
H67B H -0.1960 0.1668 0.4024 0.037 Uiso 1 1 calc R . .

loop_
_atom_site_aniso_label
_atom_site_aniso_U_11
_atom_site_aniso_U_22
_atom_site_aniso_U_33
_atom_site_aniso_U_23
_atom_site_aniso_U_13
_atom_site_aniso_U_12
Cu1 0.0058(2) 0.0382(2) 0.0469(3) -0.00077(18) -0.00070(17) 0.00019(15)
Cl1 0.0073(4) 0.0525(5) 0.0566(6) -0.0049(4) -0.0038(4) -0.0004(3)
Cl2 0.0178(4) 0.0444(4) 0.0544(6) 0.0116(4) 0.0017(4) 0.0036(3)
O1 0.0079(11) 0.0380(11) 0.0415(15) -0.0061(10) 0.0006(10) 0.0028(9)
C1 0.0099(15) 0.0352(14) 0.0268(18) 0.0001(13) -0.0002(13) 0.0004(12)
C2 0.0086(15) 0.0369(15) 0.0301(19) -0.0029(13) -0.0003(13) -0.0016(12)
C3 0.0128(15) 0.0348(15) 0.034(2) -0.0022(13) 0.0028(14) 0.0006(12)
C4 0.0100(15) 0.0401(16) 0.031(2) -0.0034(14) 0.0037(14) 0.0012(13)
C5 0.0079(14) 0.0384(15) 0.0304(19) -0.0019(14) 0.0003(13) -0.0012(12)
C6 0.0113(15) 0.0337(15) 0.0308(19) 0.0015(13) 0.0002(13) -0.0009(12)
C21 0.0135(16) 0.0361(16) 0.036(2) -0.0038(14) -0.0001(14) -0.0024(13)
N22 0.0069(12) 0.0374(13) 0.0363(17) -0.0038(12) 0.0011(11) -0.0054(11)
O23 0.0083(11) 0.0416(12) 0.0565(18) -0.0042(11) 0.0034(11) -0.0078(9)
C41 0.0100(15) 0.0366(15) 0.041(2) -0.0026(14) 0.0045(14) 0.0028(12)
C42 0.0210(19) 0.051(2) 0.051(3) -0.0025(17) 0.0124(17) 0.0026(16)
C43 0.0178(18) 0.056(2) 0.053(3) -0.0007(18) -0.0006(17) 0.0114(16)
C44 0.0176(17) 0.0404(18) 0.072(3) -0.0018(18) 0.0130(19) 0.0068(15)
C61 0.0079(14) 0.0366(16) 0.035(2) 0.0028(14) -0.0027(13) -0.0018(12)
N62 0.0082(13) 0.0332(13) 0.0343(17) 0.0009(11) -0.0002(12) -0.0026(11)
C63 0.0196(17) 0.0445(17) 0.030(2) 0.0000(14) 0.0012(15) -0.0005(14)
C64 0.0187(17) 0.056(2) 0.034(2) 0.0097(16) -0.0035(16) -0.0009(16)
C65 0.0150(17) 0.053(2) 0.055(3) 0.0170(18) 0.0003(17) 0.0052(16)
C66 0.0156(17) 0.0351(16) 0.057(3) 0.0053(16) 0.0046(17) 0.0012(13)
C67 0.0197(17) 0.0354(15) 0.037(2) 0.0002(14) 0.0032(15) 0.0009(14)

loop_
_atom_type_symbol
_atom_type_description
_atom_type_scat_dispersion_real
_atom_type_scat_dispersion_imag
_atom_type_scat_source
C C 0.0033 0.0016 'International Tables Vol C Tables 4.2.6.8 and 6.1.1.4'
H H 0.0000 0.0000 'International Tables Vol C Tables 4.2.6.8 and 6.1.1.4'
N N 0.0061 0.0033 'International Tables Vol C Tables 4.2.6.8 and 6.1.1.4'
O O 0.0106 0.0060 'International Tables Vol C Tables 4.2.6.8 and 6.1.1.4'
Cl Cl 0.1484 0.1585 'International Tables Vol C Tables 4.2.6.8 and 6.1.1.4'
Cu Cu 0.3201 1.2651 'International Tables Vol C Tables 4.2.6.8 and 6.1.1.4'

loop_
_geom_angle_atom_site_label_1
_geom_angle_atom_site_label_2
_geom_angle_atom_site_label_3
_geom_angle
_geom_angle_site_symmetry_1
_geom_angle_site_symmetry_3
_geom_angle_publ_flag
O1 Cu1 N22 87.27(10) . . ?
O1 Cu1 Cl2 91.12(7) . . ?
N22 Cu1 Cl2 165.69(9) . . ?
O1 Cu1 Cl1 173.84(8) . . ?
N22 Cu1 Cl1 89.76(8) . . ?
Cl2 Cu1 Cl1 93.08(3) . . ?
C1 O1 Cu1 126.5(2) . . ?
O1 C1 C2 124.1(3) . . ?
O1 C1 C6 118.0(3) . . ?
C2 C1 C6 117.8(3) . . ?
C3 C2 C1 120.1(3) . . ?
C3 C2 C21 118.5(3) . . ?
C1 C2 C21 121.4(3) . . ?
C4 C3 C2 122.5(3) . . ?
C3 C4 C5 116.8(3) . . ?
C3 C4 C41 123.2(3) . . ?
C5 C4 C41 120.0(3) . . ?
C6 C5 C4 122.6(3) . . ?
C5 C6 C1 120.2(3) . . ?
C5 C6 C61 122.2(3) . . ?
C1 C6 C61 117.5(3) . . ?
N22 C21 C2 123.9(3) . . ?
C21 N22 O23 112.0(3) . . ?
C21 N22 Cu1 128.4(2) . . ?
O23 N22 Cu1 119.57(19) . . ?
C44 C41 C42 108.2(3) . . ?
C44 C41 C43 108.9(3) . . ?
C42 C41 C43 109.4(3) . . ?
C44 C41 C4 111.9(2) . . ?
C42 C41 C4 109.2(3) . . ?
C43 C41 C4 109.2(3) . . ?
C6 C61 N62 112.1(3) . . ?
C63 N62 C67 112.2(3) . . ?
C63 N62 C61 111.1(2) . . ?
C67 N62 C61 109.8(2) . . ?
N62 C63 C64 110.8(3) . . ?
C63 C64 C65 110.8(3) . . ?
C66 C65 C64 110.1(3) . . ?
C65 C66 C67 111.9(3) . . ?
N62 C67 C66 111.2(3) . . ?

loop_
_geom_bond_atom_site_label_1
_geom_bond_atom_site_label_2
_geom_bond_distance
_geom_bond_site_symmetry_2
_geom_bond_publ_flag
Cu1 O1 1.933(2) . ?
Cu1 N22 2.021(3) . ?
Cu1 Cl2 2.2682(9) . ?
Cu1 Cl1 2.2689(9) . ?
O1 C1 1.327(4) . ?
C1 C2 1.407(4) . ?
C1 C6 1.415(4) . ?
C2 C3 1.407(4) . ?
C2 C21 1.447(4) . ?
C3 C4 1.376(4) . ?
C4 C5 1.407(4) . ?
C4 C41 1.539(4) . ?
C5 C6 1.383(4) . ?
C6 C61 1.507(4) . ?
C21 N22 1.279(4) . ?
N22 O23 1.402(3) . ?
C41 C44 1.533(4) . ?
C41 C42 1.534(5) . ?
C41 C43 1.536(5) . ?
C61 N62 1.508(4) . ?
N62 C63 1.498(4) . ?
N62 C67 1.502(4) . ?
C63 C64 1.515(4) . ?
C64 C65 1.540(5) . ?
C65 C66 1.524(5) . ?
C66 C67 1.524(5) . ?
